data_1542885
loop_
_publ_author_name
'Adam, Farook'
'Ameram, Nadiah'
'Kamath, Shevgoor Dhiraj'
Pallavi
'Samshuddin, Seranthimata'

_publ_section_title
;
 4-Benzyloxy-1,1'-biphenyl
;
_journal_issue 3
_journal_name_full IUCrData
_journal_page_first x160398
_journal_paper_doi 10.1107/S2414314616003989
_journal_volume 1
_journal_year 2016
_chemical_formula_iupac 'C19 H16 O'
_chemical_formula_moiety 'C19 H16 O'
_chemical_formula_sum 'C19 H16 O'
_chemical_formula_weight 260.32
_chemical_name_systematic
;
4-Benzyloxy-1,1'-biphenyl
;
_space_group_crystal_system monoclinic
_space_group_IT_number 9
_space_group_name_Hall 'C -2yc'
_space_group_name_H-M_alt 'C 1 c 1'
_symmetry_space_group_name_Hall 'C -2yc'
_symmetry_space_group_name_H-M 'C 1 c 1'
_atom_sites_solution_hydrogens geom
_audit_creation_method SHELXL-2014/7
_cell_angle_alpha 90
_cell_angle_beta 99.271(3)
_cell_angle_gamma 90
_cell_formula_units_Z 4
_cell_length_a 31.270(2)
_cell_length_b 5.6720(4)
_cell_length_c 7.8812(5)
_cell_measurement_reflns_used 7054
_cell_measurement_temperature 296(2)
_cell_measurement_theta_max 31.69
_cell_measurement_theta_min 2.64
_cell_volume 1379.58(16)
_computing_cell_refinement
;
SAINT (Bruker, 2010)
;
_computing_data_collection
;
APEX2 (Bruker, 2010)
;
_computing_data_reduction
;
SAINT (Bruker, 2010)
;
_computing_molecular_graphics
;
SHELXTL (Sheldrick 2008)
;
_computing_publication_material
;
SHELXL2014 (Sheldrick, 2015)
;
_computing_structure_refinement
;
SHELXL2014 (Sheldrick, 2015)
;
_computing_structure_solution
;
SHELXS97 (Sheldrick 2008)
;
_diffrn_ambient_temperature 296(2)
_diffrn_measured_fraction_theta_full 0.999
_diffrn_measured_fraction_theta_max 0.999
_diffrn_measurement_device_type 'Bruker APEXII CCD'
_diffrn_measurement_method '\f and \w scans'
_diffrn_radiation_type MoK\a
_diffrn_radiation_wavelength 0.71073
_diffrn_reflns_av_R_equivalents 0.0265
_diffrn_reflns_limit_h_max 36
_diffrn_reflns_limit_h_min -36
_diffrn_reflns_limit_k_max 6
_diffrn_reflns_limit_k_min -6
_diffrn_reflns_limit_l_max 9
_diffrn_reflns_limit_l_min -9
_diffrn_reflns_number 18200
_diffrn_reflns_theta_full 24.997
_diffrn_reflns_theta_max 24.997
_diffrn_reflns_theta_min 2.640
_exptl_absorpt_coefficient_mu 0.076
_exptl_absorpt_correction_T_max 0.9687
_exptl_absorpt_correction_T_min 0.8909
_exptl_absorpt_correction_type multi-scan
_exptl_absorpt_process_details
;
(SADABS; Bruker, 2010)
;
_exptl_crystal_colour colourless
_exptl_crystal_density_diffrn 1.253
_exptl_crystal_description plate
_exptl_crystal_F_000 552
_exptl_crystal_size_max 0.394
_exptl_crystal_size_mid 0.312
_exptl_crystal_size_min 0.093
_refine_diff_density_max 0.119
_refine_diff_density_min -0.120
_refine_ls_abs_structure_details none
_refine_ls_extinction_method none
_refine_ls_goodness_of_fit_ref 0.867
_refine_ls_hydrogen_treatment constr
_refine_ls_matrix_type full
_refine_ls_number_parameters 181
_refine_ls_number_reflns 2435
_refine_ls_number_restraints 2
_refine_ls_restrained_S_all 0.867
_refine_ls_R_factor_all 0.0389
_refine_ls_R_factor_gt 0.0339
_refine_ls_shift/su_max 0.000
_refine_ls_shift/su_mean 0.000
_refine_ls_structure_factor_coef Fsqd
_refine_ls_weighting_details 'w=1/[\s^2^(Fo^2^)+(0.0802P)^2^+0.3664P] where P=(Fo^2^+2Fc^2^)/3'
_refine_ls_weighting_scheme calc
_refine_ls_wR_factor_gt 0.0965
_refine_ls_wR_factor_ref 0.1040
_reflns_number_gt 2218
_reflns_number_total 2435
_reflns_threshold_expression 'I > 2\s(I)'
_cod_data_source_file hb4023sup1.cif
_cod_data_source_block I
_cod_database_code 1542885
_shelx_space_group_comment
;
The symmetry employed for this shelxl refinement is uniquely defined
by the following loop, which should always be used as a source of
symmetry information in preference to the above space-group names.
They are only intended as comments.
;
_shelx_estimated_absorpt_t_min 0.971
_shelx_estimated_absorpt_t_max 0.993

loop_
_space_group_symop_operation_xyz
'x, y, z'
'x, -y, z+1/2'
'x+1/2, y+1/2, z'
'x+1/2, -y+1/2, z+1/2'

loop_
_atom_site_type_symbol
_atom_site_label
_atom_site_fract_x
_atom_site_fract_y
_atom_site_fract_z
_atom_site_U_iso_or_equiv
_atom_site_adp_type
_atom_site_calc_flag
_atom_site_occupancy
O O1 0.44220(6) 0.2333(3) 1.0798(2) 0.0538(5) Uani d 1
C C1 0.23730(9) 0.4280(5) 0.7983(4) 0.0517(7) Uani d 1
H H1A 0.2475 0.5521 0.8709 0.062 Uiso calc 1
C C2 0.19447(9) 0.4248(5) 0.7236(4) 0.0579(8) Uani d 1
H H2A 0.1761 0.5458 0.7463 0.069 Uiso calc 1
C C3 0.17851(9) 0.2446(5) 0.6158(4) 0.0538(7) Uani d 1
H H3A 0.1495 0.2416 0.5659 0.065 Uiso calc 1
C C4 0.20609(9) 0.0691(5) 0.5831(4) 0.0588(8) Uani d 1
H H4A 0.1958 -0.0529 0.5088 0.071 Uiso calc 1
C C5 0.24892(9) 0.0712(5) 0.6590(4) 0.0515(7) Uani d 1
H H5A 0.2670 -0.0512 0.6362 0.062 Uiso calc 1
C C6 0.26585(8) 0.2510(4) 0.7683(3) 0.0377(6) Uani d 1
C C7 0.31216(8) 0.2517(4) 0.8516(3) 0.0366(6) Uani d 1
C C8 0.34084(9) 0.0771(5) 0.8203(4) 0.0523(8) Uani d 1
H H8A 0.3309 -0.0435 0.7442 0.063 Uiso calc 1
C C9 0.38322(9) 0.0756(5) 0.8973(4) 0.0553(8) Uani d 1
H H9A 0.4013 -0.0461 0.8738 0.066 Uiso calc 1
C C10 0.39943(8) 0.2524(4) 1.0094(3) 0.0408(6) Uani d 1
C C11 0.37210(8) 0.4295(5) 1.0437(3) 0.0491(7) Uani d 1
H H11A 0.3823 0.5502 1.1194 0.059 Uiso calc 1
C C12 0.32920(8) 0.4267(5) 0.9646(3) 0.0476(7) Uani d 1
H H12A 0.3111 0.5479 0.9886 0.057 Uiso calc 1
C C13 0.45998(9) 0.4022(5) 1.2055(4) 0.0512(7) Uani d 1
H H13A 0.4429 0.4080 1.2977 0.061 Uiso calc 1
H H13B 0.4598 0.5575 1.1539 0.061 Uiso calc 1
C C14 0.50538(8) 0.3302(5) 1.2746(3) 0.0434(6) Uani d 1
C C15 0.51377(9) 0.1223(5) 1.3677(4) 0.0527(7) Uani d 1
H H15A 0.4909 0.0250 1.3852 0.063 Uiso calc 1
C C16 0.55562(10) 0.0597(5) 1.4339(4) 0.0595(8) Uani d 1
H H16A 0.5611 -0.0792 1.4963 0.071 Uiso calc 1
C C17 0.58958(10) 0.2035(6) 1.4075(4) 0.0612(8) Uani d 1
H H17A 0.6179 0.1610 1.4516 0.073 Uiso calc 1
C C18 0.58158(9) 0.4071(6) 1.3169(4) 0.0587(7) Uani d 1
H H18A 0.6045 0.5045 1.3004 0.070 Uiso calc 1
C C19 0.53974(9) 0.4697(5) 1.2493(4) 0.0503(7) Uani d 1
H H19A 0.5347 0.6079 1.1858 0.060 Uiso calc 1

loop_
_atom_site_aniso_label
_atom_site_aniso_U_11
_atom_site_aniso_U_22
_atom_site_aniso_U_33
_atom_site_aniso_U_12
_atom_site_aniso_U_13
_atom_site_aniso_U_23
O1 0.0395(10) 0.0632(12) 0.0561(11) 0.0062(8) -0.0001(8) -0.0172(9)
C1 0.0494(17) 0.0478(16) 0.0544(17) 0.0041(11) -0.0016(13) -0.0105(12)
C2 0.0472(16) 0.0626(18) 0.0615(19) 0.0129(13) 0.0016(14) -0.0039(14)
C3 0.0393(14) 0.0658(19) 0.0537(16) -0.0012(12) -0.0006(12) 0.0044(13)
C4 0.0514(18) 0.0628(18) 0.0591(19) -0.0092(14) -0.0009(14) -0.0135(14)
C5 0.0452(16) 0.0525(16) 0.0556(17) 0.0035(12) 0.0049(13) -0.0130(12)
C6 0.0388(14) 0.0411(13) 0.0338(13) -0.0009(9) 0.0077(10) 0.0044(9)
C7 0.0416(14) 0.0372(13) 0.0317(12) -0.0009(9) 0.0081(10) 0.0024(9)
C8 0.0480(17) 0.0464(15) 0.0590(18) 0.0032(11) -0.0024(14) -0.0199(12)
C9 0.0491(17) 0.0514(16) 0.0630(19) 0.0128(12) 0.0019(14) -0.0180(13)
C10 0.0373(14) 0.0476(14) 0.0369(14) 0.0018(10) 0.0043(11) -0.0021(10)
C11 0.0476(18) 0.0465(16) 0.0510(17) 0.0005(11) 0.0015(13) -0.0140(12)
C12 0.0429(16) 0.0441(14) 0.0547(17) 0.0073(11) 0.0041(13) -0.0124(12)
C13 0.0446(15) 0.0550(16) 0.0513(16) -0.0010(12) 0.0000(12) -0.0087(12)
C14 0.0415(14) 0.0481(13) 0.0384(13) 0.0008(11) -0.0002(11) -0.0059(11)
C15 0.0520(16) 0.0490(14) 0.0557(17) -0.0058(12) 0.0045(13) 0.0000(13)
C16 0.067(2) 0.0510(16) 0.0568(17) 0.0114(14) -0.0022(15) 0.0046(13)
C17 0.0471(16) 0.071(2) 0.0611(18) 0.0112(14) -0.0058(13) -0.0100(16)
C18 0.0443(16) 0.0687(19) 0.0619(17) -0.0106(14) 0.0052(13) -0.0074(15)
C19 0.0522(17) 0.0509(14) 0.0464(14) -0.0053(12) 0.0041(12) 0.0033(12)

loop_
_atom_type_symbol
_atom_type_description
_atom_type_scat_dispersion_real
_atom_type_scat_dispersion_imag
_atom_type_scat_source
C C 0.0033 0.0016 'International Tables Vol C Tables 4.2.6.8 and 6.1.1.4'
H H 0.0000 0.0000 'International Tables Vol C Tables 4.2.6.8 and 6.1.1.4'
O O 0.0106 0.0060 'International Tables Vol C Tables 4.2.6.8 and 6.1.1.4'

loop_
_geom_angle_atom_site_label_1
_geom_angle_atom_site_label_2
_geom_angle_atom_site_label_3
_geom_angle
C10 O1 C13 118.39(19)
C2 C1 C6 121.7(3)
C2 C1 H1A 119.1
C6 C1 H1A 119.1
C3 C2 C1 120.6(3)
C3 C2 H2A 119.7
C1 C2 H2A 119.7
C4 C3 C2 118.8(3)
C4 C3 H3A 120.6
C2 C3 H3A 120.6
C3 C4 C5 120.7(3)
C3 C4 H4A 119.7
C5 C4 H4A 119.7
C4 C5 C6 121.7(2)
C4 C5 H5A 119.2
C6 C5 H5A 119.2
C5 C6 C1 116.5(2)
C5 C6 C7 121.5(2)
C1 C6 C7 121.9(2)
C12 C7 C8 115.8(2)
C12 C7 C6 122.1(2)
C8 C7 C6 122.1(2)
C9 C8 C7 122.4(2)
C9 C8 H8A 118.8
C7 C8 H8A 118.8
C8 C9 C10 120.7(2)
C8 C9 H9A 119.7
C10 C9 H9A 119.7
O1 C10 C11 125.2(2)
O1 C10 C9 115.9(2)
C11 C10 C9 118.8(2)
C10 C11 C12 119.4(2)
C10 C11 H11A 120.3
C12 C11 H11A 120.3
C7 C12 C11 122.9(2)
C7 C12 H12A 118.6
C11 C12 H12A 118.6
O1 C13 C14 108.1(2)
O1 C13 H13A 110.1
C14 C13 H13A 110.1
O1 C13 H13B 110.1
C14 C13 H13B 110.1
H13A C13 H13B 108.4
C19 C14 C15 118.6(2)
C19 C14 C13 120.6(2)
C15 C14 C13 120.8(2)
C16 C15 C14 120.4(3)
C16 C15 H15A 119.8
C14 C15 H15A 119.8
C15 C16 C17 119.9(3)
C15 C16 H16A 120.1
C17 C16 H16A 120.1
C18 C17 C16 120.0(3)
C18 C17 H17A 120.0
C16 C17 H17A 120.0
C17 C18 C19 120.3(3)
C17 C18 H18A 119.8
C19 C18 H18A 119.8
C14 C19 C18 120.8(3)
C14 C19 H19A 119.6
C18 C19 H19A 119.6

loop_
_geom_bond_atom_site_label_1
_geom_bond_atom_site_label_2
_geom_bond_distance
O1 C10 1.367(3)
O1 C13 1.425(3)
C1 C2 1.374(4)
C1 C6 1.389(4)
C1 H1A 0.9300
C2 C3 1.370(4)
C2 H2A 0.9300
C3 C4 1.369(4)
C3 H3A 0.9300
C4 C5 1.376(4)
C4 H4A 0.9300
C5 C6 1.384(4)
C5 H5A 0.9300
C6 C7 1.491(3)
C7 C12 1.382(4)
C7 C8 1.384(4)
C8 C9 1.366(4)
C8 H8A 0.9300
C9 C10 1.378(4)
C9 H9A 0.9300
C10 C11 1.374(4)
C11 C12 1.386(4)
C11 H11A 0.9300
C12 H12A 0.9300
C13 C14 1.493(4)
C13 H13A 0.9700
C13 H13B 0.9700
C14 C19 1.374(4)
C14 C15 1.391(4)
C15 C16 1.375(4)
C15 H15A 0.9300
C16 C17 1.381(5)
C16 H16A 0.9300
C17 C18 1.359(4)
C17 H17A 0.9300
C18 C19 1.378(4)
C18 H18A 0.9300
C19 H19A 0.9300

loop_
_geom_hbond_atom_site_label_D
_geom_hbond_atom_site_label_H
_geom_hbond_atom_site_label_A
_geom_hbond_site_symmetry_A
_geom_hbond_distance_DH
_geom_hbond_distance_HA
_geom_hbond_distance_DA
_geom_hbond_angle_DHA
_geom_hbond_publ_flag
C1 H1A Cg1 2_565 0.93 2.99 3.700(3) 134 yes
C4 H4A Cg1 2_554 0.93 2.97 3.700(3) 134 yes
C8 H8A Cg2 2_554 0.93 2.96 3.687(3) 137 yes
C11 H11A Cg2 2_565 0.93 2.93 3.650(3) 135 yes
C19 H19A Cg3 2_564 0.93 2.90 3.591(3) 133 yes

loop_
_geom_torsion_atom_site_label_1
_geom_torsion_atom_site_label_2
_geom_torsion_atom_site_label_3
_geom_torsion_atom_site_label_4
_geom_torsion
C6 C1 C2 C3 -0.1(5)
C1 C2 C3 C4 -0.5(5)
C2 C3 C4 C5 1.0(5)
C3 C4 C5 C6 -1.0(5)
C4 C5 C6 C1 0.4(4)
C4 C5 C6 C7 179.4(2)
C2 C1 C6 C5 0.1(4)
C2 C1 C6 C7 -178.9(2)
C5 C6 C7 C12 -178.2(3)
C1 C6 C7 C12 0.7(3)
C5 C6 C7 C8 1.9(3)
C1 C6 C7 C8 -179.2(3)
C12 C7 C8 C9 0.7(4)
C6 C7 C8 C9 -179.4(3)
C7 C8 C9 C10 -0.8(5)
C13 O1 C10 C11 3.3(4)
C13 O1 C10 C9 -175.8(3)
C8 C9 C10 O1 179.7(3)
C8 C9 C10 C11 0.6(4)
O1 C10 C11 C12 -179.4(2)
C9 C10 C11 C12 -0.3(4)
C8 C7 C12 C11 -0.4(4)
C6 C7 C12 C11 179.7(2)
C10 C11 C12 C7 0.2(4)
C10 O1 C13 C14 174.4(2)
O1 C13 C14 C19 115.6(3)
O1 C13 C14 C15 -65.1(3)
C19 C14 C15 C16 0.6(4)
C13 C14 C15 C16 -178.7(2)
C14 C15 C16 C17 -0.2(4)
C15 C16 C17 C18 0.3(4)
C16 C17 C18 C19 -0.8(5)
C15 C14 C19 C18 -1.0(4)
C13 C14 C19 C18 178.2(3)
C17 C18 C19 C14 1.1(4)

_cod_database_fobs_code 1542885
